data_4125787
loop_
_publ_author_name
'Ro\,sca, Drago\,s-Adrian'
'Radkowski, Karin'
'Wolf, Larry M.'
'Wagh, Minal'
'Goddard, Richard'
'Thiel, Walter'
'F\"urstner, Alois'

_publ_section_title
;
 Ruthenium-Catalyzed Alkyne trans-Hydrometalation: Mechanistic Insights
 and Preparative Implications.
;
_journal_issue 6
_journal_name_full 'Journal of the American Chemical Society'
_journal_page_first 2443
_journal_page_last 2455
_journal_paper_doi 10.1021/jacs.6b12517
_journal_volume 139
_journal_year 2017
_chemical_compound_source pentane
_chemical_formula_moiety 'C16 H25 Cl O Ru'
_chemical_formula_sum 'C16 H25 Cl O Ru'
_chemical_formula_weight 369.88
_chemical_name_systematic
;
 pentamethylcyclopentadienyl-chloro-2-hydroxy-3-hexyne-ruthenium(ii)
;
_space_group_crystal_system triclinic
_space_group_IT_number 2
_space_group_name_Hall '-P 1'
_space_group_name_H-M_alt 'P -1'
_symmetry_space_group_name_Hall '-P 1'
_symmetry_space_group_name_H-M 'P -1'
_atom_sites_solution_hydrogens mixed
_atom_sites_solution_primary direct
_atom_sites_solution_secondary difmap
_audit_block_code ROD-RA-266_triclinic_form_9900
_audit_creation_date 2016-03-10
_audit_creation_method SHELXL-2014/7
_cell_angle_alpha 103.839(4)
_cell_angle_beta 95.099(5)
_cell_angle_gamma 111.774(3)
_cell_formula_units_Z 2
_cell_length_a 8.4796(4)
_cell_length_b 9.6569(3)
_cell_length_c 11.3596(7)
_cell_measurement_reflns_used 53043
_cell_measurement_temperature 100(2)
_cell_measurement_theta_max 33.9958
_cell_measurement_theta_min 2.6313
_cell_volume 822.33(8)
_computing_cell_refinement 'REVALCCD V. 1.6, 2008'
_computing_data_collection 'DATCOL (Bruker AXS, 2006)'
_computing_data_reduction 'REVALCCD V. 1.6, 2008'
_computing_molecular_graphics 'DIAMOND (Crystal Impact GbR, 1997-2013)'
_computing_structure_refinement 'SHELXL (Sheldrick, 2013)'
_computing_structure_solution 'SHELXT (Sheldrick, 2015)'
_diffrn_ambient_temperature 100(2)
_diffrn_detector_area_resol_mean 18.02
_diffrn_measured_fraction_theta_full 0.997
_diffrn_measured_fraction_theta_max 0.996
_diffrn_measurement_device_type 'Bruker AXS Enraf-Nonius KappaCCD'
_diffrn_measurement_method 'CCD \f- and \w-scans'
_diffrn_radiation_monochromator 'Incoatec Helios focusing multilayer optics'
_diffrn_radiation_source '0.2 x 2mm^2^ focus rotating anode'
_diffrn_radiation_type MoK\a
_diffrn_radiation_wavelength 0.71073
_diffrn_reflns_av_R_equivalents 0.0889
_diffrn_reflns_av_unetI/netI 0.0445
_diffrn_reflns_Laue_measured_fraction_full 0.997
_diffrn_reflns_Laue_measured_fraction_max 0.996
_diffrn_reflns_limit_h_max 13
_diffrn_reflns_limit_h_min -13
_diffrn_reflns_limit_k_max 15
_diffrn_reflns_limit_k_min -15
_diffrn_reflns_limit_l_max 17
_diffrn_reflns_limit_l_min -17
_diffrn_reflns_number 49987
_diffrn_reflns_point_group_measured_fraction_full 0.997
_diffrn_reflns_point_group_measured_fraction_max 0.996
_diffrn_reflns_theta_full 25.242
_diffrn_reflns_theta_max 34.105
_diffrn_reflns_theta_min 3.440
_exptl_absorpt_coefficient_mu 1.107
_exptl_absorpt_correction_T_max 0.96887
_exptl_absorpt_correction_T_min 0.86700
_exptl_absorpt_correction_type gaussian
_exptl_absorpt_process_details 'SADABS (Bruker AXS, 2012)'
_exptl_crystal_colour red
_exptl_crystal_density_diffrn 1.494
_exptl_crystal_description needle
_exptl_crystal_F_000 380
_exptl_crystal_size_max 0.18
_exptl_crystal_size_mid 0.04
_exptl_crystal_size_min 0.03
_refine_diff_density_max 1.542
_refine_diff_density_min -3.144
_refine_diff_density_rms 0.150
_refine_ls_extinction_method none
_refine_ls_goodness_of_fit_ref 1.049
_refine_ls_hydrogen_treatment mixed
_refine_ls_matrix_type full
_refine_ls_number_parameters 183
_refine_ls_number_reflns 6754
_refine_ls_number_restraints 0
_refine_ls_restrained_S_all 1.049
_refine_ls_R_factor_all 0.0512
_refine_ls_R_factor_gt 0.0401
_refine_ls_shift/su_max 0.001
_refine_ls_shift/su_mean 0.000
_refine_ls_structure_factor_coef Fsqd
_refine_ls_weighting_details 'w=1/[\s^2^(Fo^2^)+(0.0584P)^2^+0.5937P] where P=(Fo^2^+2Fc^2^)/3'
_refine_ls_weighting_scheme calc
_refine_ls_wR_factor_gt 0.0969
_refine_ls_wR_factor_ref 0.1047
_reflns_Friedel_coverage 0.000
_reflns_number_gt 5811
_reflns_number_total 6754
_reflns_threshold_expression 'I > 2\s(I)'
_cod_data_source_file ja6b12517_si_003.cif
_cod_data_source_block 8_tri
_cod_original_cell_volume 822.33(7)
_cod_database_code 4125787
_shelx_shelxl_version_number 2014/7
_shelx_space_group_comment
;
The symmetry employed for this shelxl refinement is uniquely defined
by the following loop, which should always be used as a source of
symmetry information in preference to the above space-group names.
They are only intended as comments.
;
_shelx_estimated_absorpt_t_min 0.826
_shelx_estimated_absorpt_t_max 0.968

loop_
_space_group_symop_operation_xyz
'x, y, z'
'-x, -y, -z'

loop_
_atom_site_label
_atom_site_type_symbol
_atom_site_fract_x
_atom_site_fract_y
_atom_site_fract_z
_atom_site_U_iso_or_equiv
_atom_site_adp_type
_atom_site_occupancy
_atom_site_site_symmetry_order
_atom_site_calc_flag
_atom_site_refinement_flags_posn
_atom_site_refinement_flags_adp
C1 C 0.7179(3) 0.5728(3) 0.3768(2) 0.0195(4) Uani 1 1 d . .
C2 C 0.8281(3) 0.5262(3) 0.3320(2) 0.0199(4) Uani 1 1 d . .
C3 C 1.0144(3) 0.5562(3) 0.3408(2) 0.0273(5) Uani 1 1 d . .
H3A H 1.0364 0.5209 0.2570 0.033 Uiso 1 1 calc R U
H3B H 1.0435 0.4952 0.3912 0.033 Uiso 1 1 calc R U
C4 C 0.6827(3) 0.6949(3) 0.46600(19) 0.0209(4) Uani 1 1 d . .
H4 H 0.5643 0.6475 0.4840 0.025 Uiso 1 1 calc R U
C5 C 0.6959(4) 0.8273(3) 0.4133(2) 0.0320(6) Uani 1 1 d . .
H5A H 0.6774 0.9080 0.4740 0.048 Uiso 1 1 calc R U
H5B H 0.6077 0.7880 0.3377 0.048 Uiso 1 1 calc R U
H5C H 0.8111 0.8719 0.3940 0.048 Uiso 1 1 calc R U
C6 C 1.1308(4) 0.7292(3) 0.3991(3) 0.0381(7) Uani 1 1 d . .
H6A H 1.2524 0.7435 0.4109 0.057 Uiso 1 1 calc R U
H6B H 1.1029 0.7665 0.4793 0.057 Uiso 1 1 calc R U
H6C H 1.1119 0.7886 0.3445 0.057 Uiso 1 1 calc R U
C7 C 0.6596(3) 0.2683(2) 0.0665(2) 0.0198(4) Uani 1 1 d . .
C8 C 0.4770(3) 0.2349(2) 0.03745(19) 0.0187(4) Uani 1 1 d . .
C9 C 0.3912(3) 0.1437(2) 0.11298(19) 0.0173(3) Uani 1 1 d . .
C10 C 0.5182(3) 0.1270(2) 0.19278(19) 0.0169(3) Uani 1 1 d . .
C11 C 0.6847(3) 0.1988(2) 0.1611(2) 0.0186(4) Uani 1 1 d . .
C12 C 0.7942(3) 0.3505(3) 0.0012(2) 0.0280(5) Uani 1 1 d . .
H12A H 0.9080 0.3987 0.0564 0.042 Uiso 1 1 calc R U
H12B H 0.7666 0.4314 -0.0222 0.042 Uiso 1 1 calc R U
H12C H 0.7960 0.2752 -0.0732 0.042 Uiso 1 1 calc R U
C13 C 0.3907(4) 0.2806(3) -0.0584(2) 0.0267(5) Uani 1 1 d . .
H13A H 0.3058 0.3172 -0.0249 0.040 Uiso 1 1 calc R U
H13B H 0.3317 0.1901 -0.1317 0.040 Uiso 1 1 calc R U
H13C H 0.4780 0.3643 -0.0814 0.040 Uiso 1 1 calc R U
C14 C 0.2014(3) 0.0789(3) 0.1125(2) 0.0221(4) Uani 1 1 d . .
H14A H 0.1831 0.0881 0.1975 0.033 Uiso 1 1 calc R U
H14B H 0.1484 -0.0312 0.0635 0.033 Uiso 1 1 calc R U
H14C H 0.1481 0.1373 0.0762 0.033 Uiso 1 1 calc R U
C15 C 0.4834(3) 0.0389(3) 0.2861(2) 0.0238(4) Uani 1 1 d . .
H15A H 0.3860 0.0493 0.3221 0.036 Uiso 1 1 calc R U
H15B H 0.5866 0.0811 0.3516 0.036 Uiso 1 1 calc R U
H15C H 0.4546 -0.0716 0.2457 0.036 Uiso 1 1 calc R U
C16 C 0.8450(3) 0.1830(3) 0.2082(3) 0.0266(5) Uani 1 1 d . .
H16A H 0.8615 0.2050 0.2983 0.040 Uiso 1 1 calc R U
H16B H 0.9449 0.2571 0.1867 0.040 Uiso 1 1 calc R U
H16C H 0.8340 0.0765 0.1706 0.040 Uiso 1 1 calc R U
Cl1 Cl 0.34888(7) 0.45482(6) 0.25051(5) 0.02050(10) Uani 1 1 d . .
O1 O 0.8102(2) 0.7582(2) 0.57922(15) 0.0257(3) Uani 1 1 d . .
H1 H 0.770(5) 0.689(5) 0.623(4) 0.055(12) Uiso 1 1 d . .
Ru1 Ru 0.58596(2) 0.37469(2) 0.22946(2) 0.01473(5) Uani 1 1 d . .

loop_
_atom_site_aniso_label
_atom_site_aniso_U_11
_atom_site_aniso_U_22
_atom_site_aniso_U_33
_atom_site_aniso_U_23
_atom_site_aniso_U_13
_atom_site_aniso_U_12
C1 0.0203(9) 0.0194(9) 0.0177(8) 0.0027(7) 0.0022(7) 0.0090(7)
C2 0.0171(9) 0.0183(9) 0.0211(9) 0.0017(7) 0.0021(7) 0.0065(7)
C3 0.0159(9) 0.0266(11) 0.0332(12) -0.0010(9) 0.0032(8) 0.0081(8)
C4 0.0242(10) 0.0212(9) 0.0161(8) 0.0008(7) 0.0029(7) 0.0110(8)
C5 0.0548(17) 0.0274(11) 0.0221(10) 0.0090(9) 0.0099(11) 0.0240(12)
C6 0.0211(11) 0.0319(13) 0.0431(15) -0.0052(11) 0.0046(10) 0.0012(10)
C7 0.0205(9) 0.0181(8) 0.0189(8) 0.0023(7) 0.0076(7) 0.0069(7)
C8 0.0215(9) 0.0177(8) 0.0171(8) 0.0037(7) 0.0036(7) 0.0091(7)
C9 0.0166(8) 0.0184(8) 0.0165(8) 0.0023(7) 0.0023(7) 0.0087(7)
C10 0.0164(8) 0.0165(8) 0.0176(8) 0.0034(7) 0.0038(7) 0.0073(7)
C11 0.0154(8) 0.0179(8) 0.0212(9) 0.0020(7) 0.0042(7) 0.0075(7)
C12 0.0303(12) 0.0247(10) 0.0283(11) 0.0071(9) 0.0161(9) 0.0085(9)
C13 0.0351(12) 0.0249(10) 0.0194(9) 0.0066(8) 0.0005(9) 0.0123(9)
C14 0.0145(8) 0.0223(9) 0.0247(10) 0.0016(8) 0.0018(7) 0.0060(7)
C15 0.0264(11) 0.0231(10) 0.0229(10) 0.0103(8) 0.0036(8) 0.0094(8)
C16 0.0185(9) 0.0246(10) 0.0371(12) 0.0033(9) 0.0042(9) 0.0130(8)
Cl1 0.0185(2) 0.0231(2) 0.0224(2) 0.00437(18) 0.00451(17) 0.01251(18)
O1 0.0282(9) 0.0263(8) 0.0173(7) 0.0021(6) 0.0005(6) 0.0089(7)
Ru1 0.01393(8) 0.01544(8) 0.01498(8) 0.00294(5) 0.00314(5) 0.00703(6)

loop_
_atom_type_symbol
_atom_type_description
_atom_type_scat_dispersion_real
_atom_type_scat_dispersion_imag
_atom_type_scat_source
C C 0.0033 0.0016 'International Tables Vol C Tables 4.2.6.8 and 6.1.1.4'
H H 0.0000 0.0000 'International Tables Vol C Tables 4.2.6.8 and 6.1.1.4'
Cl Cl 0.1484 0.1585 'International Tables Vol C Tables 4.2.6.8 and 6.1.1.4'
O O 0.0106 0.0060 'International Tables Vol C Tables 4.2.6.8 and 6.1.1.4'
Ru Ru -1.2594 0.8363 'International Tables Vol C Tables 4.2.6.8 and 6.1.1.4'

loop_
_exptl_crystal_face_index_h
_exptl_crystal_face_index_k
_exptl_crystal_face_index_l
_exptl_crystal_face_perp_dist
0.00 0.00 -1.00 0.0150
0.00 0.00 2.00 0.0150
-2.00 1.00 1.00 0.1000
2.00 -1.00 -1.00 0.0800
0.00 3.00 -1.00 0.0200
0.00 -3.00 1.00 0.0200

loop_
_geom_angle_atom_site_label_1
_geom_angle_atom_site_label_2
_geom_angle_atom_site_label_3
_geom_angle
C2 C1 C4 148.5(2)
C2 C1 Ru1 71.84(13)
C4 C1 Ru1 139.35(16)
C1 C2 C3 145.9(2)
C1 C2 Ru1 72.18(14)
C3 C2 Ru1 141.90(16)
C2 C3 C6 111.7(2)
C2 C3 H3A 109.3
C6 C3 H3A 109.3
C2 C3 H3B 109.3
C6 C3 H3B 109.3
H3A C3 H3B 108.0
O1 C4 C1 109.50(18)
O1 C4 C5 107.8(2)
C1 C4 C5 110.51(19)
O1 C4 H4 109.7
C1 C4 H4 109.7
C5 C4 H4 109.7
C4 C5 H5A 109.5
C4 C5 H5B 109.5
H5A C5 H5B 109.5
C4 C5 H5C 109.5
H5A C5 H5C 109.5
H5B C5 H5C 109.5
C3 C6 H6A 109.5
C3 C6 H6B 109.5
H6A C6 H6B 109.5
C3 C6 H6C 109.5
H6A C6 H6C 109.5
H6B C6 H6C 109.5
C11 C7 C8 107.99(18)
C11 C7 C12 126.6(2)
C8 C7 C12 125.2(2)
C11 C7 Ru1 71.37(12)
C8 C7 Ru1 71.30(12)
C12 C7 Ru1 126.50(16)
C9 C8 C7 107.72(18)
C9 C8 C13 125.6(2)
C7 C8 C13 126.7(2)
C9 C8 Ru1 72.60(12)
C7 C8 Ru1 69.65(12)
C13 C8 Ru1 125.36(16)
C10 C9 C8 108.47(18)
C10 C9 C14 124.86(19)
C8 C9 C14 126.65(19)
C10 C9 Ru1 69.01(11)
C8 C9 Ru1 69.52(12)
C14 C9 Ru1 126.16(15)
C9 C10 C11 108.27(18)
C9 C10 C15 125.89(19)
C11 C10 C15 125.66(19)
C9 C10 Ru1 73.04(12)
C11 C10 Ru1 70.93(12)
C15 C10 Ru1 125.62(15)
C7 C11 C10 107.39(18)
C7 C11 C16 127.5(2)
C10 C11 C16 124.7(2)
C7 C11 Ru1 69.89(12)
C10 C11 Ru1 70.19(12)
C16 C11 Ru1 131.04(15)
C7 C12 H12A 109.5
C7 C12 H12B 109.5
H12A C12 H12B 109.5
C7 C12 H12C 109.5
H12A C12 H12C 109.5
H12B C12 H12C 109.5
C8 C13 H13A 109.5
C8 C13 H13B 109.5
H13A C13 H13B 109.5
C8 C13 H13C 109.5
H13A C13 H13C 109.5
H13B C13 H13C 109.5
C9 C14 H14A 109.5
C9 C14 H14B 109.5
H14A C14 H14B 109.5
C9 C14 H14C 109.5
H14A C14 H14C 109.5
H14B C14 H14C 109.5
C10 C15 H15A 109.5
C10 C15 H15B 109.5
H15A C15 H15B 109.5
C10 C15 H15C 109.5
H15A C15 H15C 109.5
H15B C15 H15C 109.5
C11 C16 H16A 109.5
C11 C16 H16B 109.5
H16A C16 H16B 109.5
C11 C16 H16C 109.5
H16A C16 H16C 109.5
H16B C16 H16C 109.5
C4 O1 H1 105(3)
C2 Ru1 C1 35.98(9)
C2 Ru1 C7 99.42(9)
C1 Ru1 C7 132.98(9)
C2 Ru1 C10 117.83(8)
C1 Ru1 C10 136.49(8)
C7 Ru1 C10 65.00(8)
C2 Ru1 C11 90.41(8)
C1 Ru1 C11 124.08(8)
C7 Ru1 C11 38.74(8)
C10 Ru1 C11 38.88(8)
C2 Ru1 C8 136.42(9)
C1 Ru1 C8 157.69(9)
C7 Ru1 C8 39.05(8)
C10 Ru1 C8 64.45(8)
C11 Ru1 C8 64.84(8)
C2 Ru1 C9 153.89(8)
C1 Ru1 C9 162.07(9)
C7 Ru1 C9 64.13(8)
C10 Ru1 C9 37.95(8)
C11 Ru1 C9 63.94(8)
C8 Ru1 C9 37.89(8)
C2 Ru1 Cl1 118.15(6)
C1 Ru1 Cl1 83.17(6)
C7 Ru1 Cl1 130.44(6)
C10 Ru1 Cl1 115.61(6)
C11 Ru1 Cl1 151.13(6)
C8 Ru1 Cl1 93.71(6)
C9 Ru1 Cl1 87.23(6)

loop_
_geom_bond_atom_site_label_1
_geom_bond_atom_site_label_2
_geom_bond_distance
C1 C2 1.274(3)
C1 C4 1.500(3)
C1 Ru1 2.064(2)
C2 C3 1.486(3)
C2 Ru1 2.060(2)
C3 C6 1.528(4)
C3 H3A 0.9900
C3 H3B 0.9900
C4 O1 1.443(3)
C4 C5 1.509(3)
C4 H4 1.0000
C5 H5A 0.9800
C5 H5B 0.9800
C5 H5C 0.9800
C6 H6A 0.9800
C6 H6B 0.9800
C6 H6C 0.9800
C7 C11 1.436(3)
C7 C8 1.448(3)
C7 C12 1.497(3)
C7 Ru1 2.155(2)
C8 C9 1.427(3)
C8 C13 1.498(3)
C8 Ru1 2.177(2)
C9 C10 1.426(3)
C9 C14 1.494(3)
C9 Ru1 2.218(2)
C10 C11 1.444(3)
C10 C15 1.495(3)
C10 Ru1 2.165(2)
C11 C16 1.490(3)
C11 Ru1 2.175(2)
C12 H12A 0.9800
C12 H12B 0.9800
C12 H12C 0.9800
C13 H13A 0.9800
C13 H13B 0.9800
C13 H13C 0.9800
C14 H14A 0.9800
C14 H14B 0.9800
C14 H14C 0.9800
C15 H15A 0.9800
C15 H15B 0.9800
C15 H15C 0.9800
C16 H16A 0.9800
C16 H16B 0.9800
C16 H16C 0.9800
Cl1 Ru1 2.4184(5)
O1 H1 0.91(4)
